data_4326085
loop_
_publ_author_name
'Jacob Overgaard'
'Cameron Jones'
'Deepak Dange'
'James A. Platts'

_publ_section_title
;
 Experimental Charge Density Analysis of a Gallium(I) N-Heterocyclic
 Carbene Analogue
;
_journal_name_full 'Inorganic Chemistry'
_journal_page_first 8418
_journal_page_last 8426
_journal_paper_doi 10.1021/ic2009946
_journal_volume 50
_journal_year 2011
_chemical_formula_moiety 'C37 H56 Ga1 N3'
_chemical_formula_sum 'C37 H56 Ga N3'
_chemical_formula_weight 612.57
_space_group_IT_number 2
_symmetry_Int_Tables_number 2
_symmetry_space_group_name_Hall '-P 1'
_symmetry_space_group_name_H-M 'P -1'
_cell_angle_alpha 107.1032(12)
_cell_angle_beta 95.2802(12)
_cell_angle_gamma 97.5155(12)
_cell_formula_units_Z 2
_cell_length_a 9.6399(2)
_cell_length_b 10.56170(10)
_cell_length_c 17.7407(2)
_cell_measurement_temperature 90
_cell_volume 1695.23(5)
_computing_molecular_graphics 'Volkov et al, (2006)'
_computing_publication_material 'Volkov et al, (2006)'
_computing_structure_refinement 'Volkov et al, (2006)'
_diffrn_ambient_temperature 90
_diffrn_measured_fraction_theta_full 0.98
_diffrn_radiation_wavelength 0.71073
_diffrn_reflns_theta_full 50.0
_diffrn_reflns_theta_max 50.0407
_diffrn_reflns_theta_min 2.0250
_exptl_absorpt_coefficient_mu 0.84
_exptl_crystal_density_diffrn 1.200
_exptl_crystal_F_000 660
_refine_ls_extinction_method none
_refine_ls_goodness_of_fit_ref 0.898
_refine_ls_matrix_type full
_refine_ls_number_parameters 752
_refine_ls_number_reflns 29483
_refine_ls_number_restraints 0
_refine_ls_R_factor_all 0.035
_refine_ls_R_factor_gt 0.019
_refine_ls_R_Fsqd_factor 0.019
_refine_ls_shift/su_max 0.00053
_refine_ls_structure_factor_coef Fsqd
_refine_ls_weighting_details
;
calc w2 = 1/[s^2^(Fo^2^)]
;
_refine_ls_weighting_scheme calc
_refine_ls_wR_factor_ref 0.036
_cod_data_source_file ic2009946_si_002.cif
_cod_data_source_block XD
_cod_original_formula_sum 'C37 H56 Ga1 N3'
_cod_database_code 4326085
_atom_site_anharm_details
;
The atomic anharmonic pdf is approximated by a Gram-Charlier expansion
about the harmonic pdf, according to the expression :

      P(u) = (1 + Cijk*Hijk/3! + Dijkl*Hijkl/4!)*P(0)

The coefficients Cijk and Dijkl are refined in the least squares procedure.
The reported coefficients Cijk are multiplied by 1000 and Dijkl by 10000.
;

loop_
_space_group_symop_id
_space_group_symop_operation_xyz
1 +X,+Y,+Z
2 -X,-Y,-Z

loop_
_atom_local_axes_atom_label
_atom_local_axes_atom0
_atom_local_axes_ax1
_atom_local_axes_atom1
_atom_local_axes_atom2
_atom_local_axes_ax2
GA(1) C(1) Z GA(1) N(2) y
GA(2) N(1) Z GA(1) N(2) y
GA(3) N(1) Z GA(1) N(2) y
N(1) GA(1) Z N(1) C(2) y
N(2) GA(1) Z N(2) C(14) y
N(3) GA(1) Z N(3) C(26) y
C(1) N(1) X C(1) N(2) y
C(2) C(3) X C(2) C(7) y
C(3) C(4) X C(3) C(2) y
C(4) C(5) X C(4) C(3) y
C(5) C(6) X C(5) C(4) y
C(6) C(7) X C(6) C(5) y
C(7) C(2) X C(7) C(6) y
C(8) H(8) X C(8) C(3) y
C(9) C(8) Z C(9) H(9C) y
C(10) C(8) Z C(10) H(10B) y
C(11) H(11) X C(11) C(7) y
C(12) C(11) Z C(12) H(12B) y
C(13) C(11) Z C(13) H(13C) y
C(14) C(15) X C(14) C(19) y
C(15) C(16) X C(15) C(14) y
C(16) C(17) X C(16) C(15) y
C(17) C(18) X C(17) C(16) y
C(18) C(19) X C(18) C(17) y
C(19) C(14) X C(19) C(18) y
C(20) H(20) X C(20) C(15) y
C(21) C(20) Z C(21) H(21B) y
C(22) C(20) Z C(22) H(22C) y
C(23) H(23) X C(23) C(19) y
C(24) C(23) Z C(24) H(24C) y
C(25) C(23) Z C(25) H(25A) y
C(26) H(26) X C(26) N(3) y
C(27) C(26) X C(27) C(28) y
C(28) C(27) X C(28) C(29) y
C(29) C(28) X C(29) C(30) y
C(30) C(29) X C(30) C(31) y
C(31) C(30) X C(31) C(26) y
C(32) H(32) X C(32) N(3) y
C(33) C(32) X C(33) C(34) y
C(34) C(33) X C(34) C(35) y
C(35) C(34) X C(35) C(36) y
C(36) C(35) X C(36) C(37) y
C(37) C(36) X C(37) C(32) y
H(4) C(4) Z H(4) C(5) y
H(5) C(5) Z H(5) C(4) y
H(6) C(6) Z H(6) C(5) y
H(8) C(8) Z H(8) C(3) y
H(9A) C(9) Z H(9A) H(9B) y
H(9B) C(9) Z H(9B) H(9C) y
H(9C) C(9) Z H(9C) H(9B) y
H(10A) C(10) Z H(10A) H(10B) y
H(10B) C(10) Z H(10B) H(10A) y
H(10C) C(10) Z H(10C) H(10B) y
H(11) C(11) Z H(11) C(7) y
H(12A) C(12) Z H(12A) H(12B) y
H(12B) C(12) Z H(12B) H(12C) y
H(12C) C(12) Z H(12C) H(12B) y
H(13A) C(13) Z H(13A) H(13C) y
H(13B) C(13) Z H(13B) H(13C) y
H(13C) C(13) Z H(13C) H(13A) y
H(16) C(16) Z H(16) C(17) y
H(17) C(17) Z H(17) C(18) y
H(18) C(18) Z H(18) C(17) y
H(20) C(20) Z H(20) C(15) y
H(21A) C(21) Z H(21A) H(21B) y
H(21B) C(21) Z H(21B) H(21A) y
H(21C) C(21) Z H(21C) H(21A) y
H(22A) C(22) Z H(22A) H(22C) y
H(22B) C(22) Z H(22B) H(22C) y
H(22C) C(22) Z H(22C) H(22B) y
H(23) C(23) Z H(23) C(19) y
H(24A) C(24) Z H(24A) H(24B) y
H(24B) C(24) Z H(24B) H(24C) y
H(24C) C(24) Z H(24C) H(24B) y
H(25A) C(25) Z H(25A) H(25B) y
H(25B) C(25) Z H(25B) H(25A) y
H(25C) C(25) Z H(25C) H(25B) y
H(26) C(26) Z H(26) N(3) y
H(27A) C(27) Z H(27A) H(27B) y
H(27B) C(27) Z H(27B) H(27A) y
H(28A) C(28) Z H(28A) H(28B) y
H(28B) C(28) Z H(28B) H(28A) y
H(29A) C(29) Z H(29A) H(29B) y
H(29B) C(29) Z H(29B) H(29A) y
H(30A) C(30) Z H(30A) H(30B) y
H(30B) C(30) Z H(30B) H(30A) y
H(31A) C(31) Z H(31A) H(31B) y
H(31B) C(31) Z H(31B) H(31A) y
H(32) C(32) Z H(32) N(3) y
H(33A) C(33) Z H(33A) H(33B) y
H(33B) C(33) Z H(33B) H(33A) y
H(34A) C(34) Z H(34A) H(34B) y
H(34B) C(34) Z H(34B) H(34A) y
H(35A) C(35) Z H(35A) H(35B) y
H(35B) C(35) Z H(35B) H(35A) y
H(36A) C(36) Z H(36A) H(36B) y
H(36B) C(36) Z H(36B) H(36A) y
H(37A) C(37) Z H(37A) H(37B) y
H(37B) C(37) Z H(37B) H(37A) y

loop_
_atom_rho_multipole_atom_label
_atom_rho_multipole_coeff_Pv
_atom_rho_multipole_coeff_P00
_atom_rho_multipole_coeff_P11
_atom_rho_multipole_coeff_P1-1
_atom_rho_multipole_coeff_P10
_atom_rho_multipole_coeff_P20
_atom_rho_multipole_coeff_P21
_atom_rho_multipole_coeff_P2-1
_atom_rho_multipole_coeff_P22
_atom_rho_multipole_coeff_P2-2
_atom_rho_multipole_coeff_P30
_atom_rho_multipole_coeff_P31
_atom_rho_multipole_coeff_P3-1
_atom_rho_multipole_coeff_P32
_atom_rho_multipole_coeff_P3-2
_atom_rho_multipole_coeff_P33
_atom_rho_multipole_coeff_P3-3
_atom_rho_multipole_coeff_P40
_atom_rho_multipole_coeff_P41
_atom_rho_multipole_coeff_P4-1
_atom_rho_multipole_coeff_P42
_atom_rho_multipole_coeff_P4-2
_atom_rho_multipole_coeff_P43
_atom_rho_multipole_coeff_P4-3
_atom_rho_multipole_coeff_P44
_atom_rho_multipole_coeff_P4-4
_atom_rho_multipole_kappa
_atom_rho_multipole_kappa_prime0
_atom_rho_multipole_kappa_prime1
_atom_rho_multipole_kappa_prime2
_atom_rho_multipole_kappa_prime3
_atom_rho_multipole_kappa_prime4
Ga(1) 2.94(5) 0 0 0 -0.23(2) 0.11(2) 0 0 -0.028(19) 0.116(19) 0.006(14) 0 0 -0.036(13) -0.025(12) 0 0 0.037(17) 0 0 -0.066(16) 0.040(15) 0 0 -0.048(14) 0.006(14) 1.137(6) 0.96(2) 0.96(2) 0.96(2) 0.96(2) 0.96(2)
Ga(2) 18 0 0 0 0 0 0 0 0 0 0 0 0 0 0 0 0 0 0 0 0 0 0 0 0 0 0.9639(10) 1 1 1 1 1
Ga(3) 10 0 0 0 0 0 0 0 0 0 0 0 0 0 0 0 0 0 0 0 0 0 0 0 0 0 1.0455(16) 1 1 1 1 1
N(1) 5.39(4) 0 -0.055(8) -0.006(8) 0.111(10) 0.021(7) 0.029(7) -0.012(7) 0.022(6) -0.013(7) 0.045(9) -0.031(8) 0.089(10) 0.083(9) -0.001(9) -0.044(8) -0.048(8) -0.008(12) 0.002(10) 0.004(10) -0.012(10) 0.013(10) 0.015(10) 0.003(10) -0.016(9) 0.011(9) 0.9731(16) 0.896(17) 0.896(17) 0.896(17) 0.896(17) 0.896(17)
N(2) 5.40(4) 0 -0.069(9) 0.002(8) 0.102(10) 0.013(7) 0.024(6) -0.007(7) 0.019(6) 0.004(7) 0.055(9) -0.041(8) 0.083(10) 0.083(9) 0.015(9) -0.042(8) -0.052(8) -0.015(12) -0.001(10) 0.016(10) -0.039(10) 0.029(11) 0.014(10) 0.013(10) -0.001(10) -0.009(9) 0.9731(16) 0.896(17) 0.896(17) 0.896(17) 0.896(17) 0.896(17)
N(3) 5.18(5) 0 -0.005(6) -0.009(7) -0.001(8) -0.025(7) -0.006(5) 0.004(6) 0.021(6) 0.011(5) 0.130(14) 0.011(7) -0.009(8) 0.126(12) -0.007(7) 0.001(7) 0.003(7) 0.013(11) -0.003(9) -0.007(10) 0.006(9) 0.021(9) -0.009(9) 0.011(9) 0.029(9) -0.006(8) 0.982(2) 0.96(3) 0.96(3) 0.96(3) 0.96(3) 0.96(3)
C(1) 4.34(5) 0 0.001(13) 0.012(13) 0 -0.303(14) 0 0 -0.006(10) -0.038(10) 0 0.006(12) -0.006(12) 0 0 0.42(2) -0.119(15) 0.024(16) 0 0 0.007(15) -0.003(16) 0 0 0.00(2) -0.014(19) 0.967(2) 0.891(11) 0.891(11) 0.891(11) 0.891(11) 0.891(11)
C(2) 4.36(5) 0 0.053(16) 0.071(16) 0 -0.198(13) 0 0 0.026(11) -0.034(11) 0 0.007(13) 0.039(13) 0 0 0.38(2) 0.001(15) 0.059(17) 0 0 -0.007(17) -0.014(17) 0 0 0.02(2) -0.022(19) 0.967(2) 0.891(11) 0.891(11) 0.891(11) 0.891(11) 0.891(11)
C(3) 3.98(4) 0 0.066(18) 0.035(18) 0 -0.208(12) 0 0 0.039(12) -0.003(12) 0 0.006(15) 0.025(14) 0 0 0.314(18) -0.006(17) 0.045(18) 0 0 -0.010(18) -0.022(18) 0 0 -0.03(2) -0.04(2) 0.9820(10) 0.851(4) 0.851(4) 0.851(4) 0.851(4) 0.851(4)
C(4) 3.85(4) 0 0.022(18) 0.129(17) 0 -0.217(13) 0 0 0.035(13) -0.066(13) 0 0.028(16) 0.002(14) 0 0 0.322(18) -0.006(17) 0.050(18) 0 0 0.004(18) -0.025(19) 0 0 -0.04(2) 0.01(2) 0.9820(10) 0.851(4) 0.851(4) 0.851(4) 0.851(4) 0.851(4)
C(5) 3.83(4) 0 0.078(19) 0.180(18) 0 -0.226(14) 0 0 0.029(13) -0.083(13) 0 -0.034(17) -0.015(15) 0 0 0.385(19) -0.019(17) 0.04(2) 0 0 -0.02(2) -0.011(19) 0 0 -0.03(2) 0.03(2) 0.9820(10) 0.851(4) 0.851(4) 0.851(4) 0.851(4) 0.851(4)
C(6) 3.85(4) 0 0.108(18) 0.103(18) 0 -0.193(13) 0 0 0.038(13) -0.031(13) 0 -0.019(16) 0.022(15) 0 0 0.341(18) 0.029(17) 0.030(19) 0 0 0.004(19) -0.018(19) 0 0 -0.02(2) -0.015(19) 0.9820(10) 0.851(4) 0.851(4) 0.851(4) 0.851(4) 0.851(4)
C(7) 4.01(4) 0 0.035(19) 0.036(18) 0 -0.186(12) 0 0 0.019(13) -0.052(13) 0 0.011(15) 0.021(15) 0 0 0.353(19) -0.004(17) 0.052(18) 0 0 0.019(18) -0.032(19) 0 0 0.01(2) 0.00(2) 0.9820(10) 0.851(4) 0.851(4) 0.851(4) 0.851(4) 0.851(4)
C(8) 3.86(4) 0 0.013(16) 0.035(17) 0 -0.029(13) 0 0 -0.003(12) -0.015(12) 0 -0.170(16) -0.306(17) 0 0 0.258(15) -0.089(15) 0.05(2) 0 0 -0.06(2) 0.124(19) 0 0 0.087(17) 0.053(17) 0.9761(10) 0.824(3) 0.824(3) 0.824(3) 0.824(3) 0.824(3)
C(9) 3.90(4) 0 -0.050(12) -0.060(13) 0.002(14) 0.042(12) 0.005(11) 0.028(11) 0.020(11) -0.013(10) 0.365(16) 0.024(14) 0.061(14) -0.017(15) 0.047(14) 0.071(13) -0.162(14) 0.088(19) 0.015(17) -0.023(17) -0.019(18) -0.079(18) -0.007(17) 0.098(18) -0.050(16) 0.018(15) 0.9761(10) 0.824(3) 0.824(3) 0.824(3) 0.824(3) 0.824(3)
C(10) 3.91(3) 0 -0.051(13) 0.006(13) -0.031(14) 0.041(12) -0.011(11) -0.003(11) -0.061(11) -0.002(11) 0.403(16) -0.030(14) -0.060(14) 0.028(14) -0.016(14) 0.076(14) -0.208(14) 0.07(2) -0.039(18) 0.022(17) -0.028(18) -0.014(18) -0.054(17) 0.200(19) 0.072(16) 0.031(16) 0.9761(10) 0.824(3) 0.824(3) 0.824(3) 0.824(3) 0.824(3)
C(11) 3.83(4) 0 0.017(16) 0.069(17) 0 -0.038(14) 0 0 0.007(12) -0.026(12) 0 -0.152(17) -0.291(18) 0 0 0.261(15) -0.121(15) 0.04(2) 0 0 -0.10(2) 0.13(2) 0 0 0.070(18) 0.062(18) 0.9761(10) 0.824(3) 0.824(3) 0.824(3) 0.824(3) 0.824(3)
C(12) 3.89(4) 0 -0.024(13) -0.002(13) 0.058(15) 0.020(13) 0.018(12) -0.025(11) 0.013(11) -0.024(11) 0.342(17) -0.005(15) -0.006(15) -0.010(15) -0.019(15) -0.090(14) -0.179(14) 0.09(2) 0.015(19) -0.000(18) -0.034(19) 0.002(18) 0.095(18) 0.065(19) 0.027(16) -0.040(16) 0.9761(10) 0.824(3) 0.824(3) 0.824(3) 0.824(3) 0.824(3)
C(13) 3.92(3) 0 0.005(13) -0.025(13) -0.001(14) 0.019(12) -0.027(11) 0.038(11) 0.004(11) 0.011(11) 0.444(17) -0.015(14) -0.022(14) -0.058(15) 0.001(15) -0.036(14) -0.291(15) 0.08(2) -0.035(18) -0.054(18) 0.028(18) -0.020(19) -0.015(18) 0.213(19) -0.095(16) -0.024(16) 0.9761(10) 0.824(3) 0.824(3) 0.824(3) 0.824(3) 0.824(3)
C(14) 4.31(5) 0 0.045(16) 0.069(16) 0 -0.226(14) 0 0 0.043(11) -0.037(11) 0 0.014(13) 0.018(13) 0 0 0.37(2) 0.003(15) 0.060(17) 0 0 -0.003(17) -0.028(17) 0 0 0.03(2) -0.019(19) 0.967(2) 0.891(11) 0.891(11) 0.891(11) 0.891(11) 0.891(11)
C(15) 4.03(4) 0 0.031(18) 0.020(19) 0 -0.221(13) 0 0 0.017(13) -0.007(13) 0 0.007(16) 0.042(14) 0 0 0.348(18) -0.012(17) 0.051(19) 0 0 -0.001(18) -0.021(19) 0 0 0.02(2) 0.00(2) 0.9820(10) 0.851(4) 0.851(4) 0.851(4) 0.851(4) 0.851(4)
C(16) 3.84(4) 0 0.064(19) 0.121(17) 0 -0.222(14) 0 0 -0.005(14) -0.045(13) 0 0.000(17) 0.029(15) 0 0 0.357(18) 0.028(18) 0.05(2) 0 0 0.03(2) -0.013(19) 0 0 0.04(2) -0.06(2) 0.9820(10) 0.851(4) 0.851(4) 0.851(4) 0.851(4) 0.851(4)
C(17) 3.73(4) 0 0.03(2) 0.137(18) 0 -0.208(14) 0 0 0.010(14) -0.047(14) 0 0.036(18) 0.013(16) 0 0 0.343(19) -0.012(18) 0.05(2) 0 0 0.03(2) -0.01(2) 0 0 -0.02(2) -0.03(2) 0.9820(10) 0.851(4) 0.851(4) 0.851(4) 0.851(4) 0.851(4)
C(18) 3.89(4) 0 0.042(19) 0.141(19) 0 -0.212(14) 0 0 0.032(14) -0.072(13) 0 0.038(17) -0.017(16) 0 0 0.420(19) 0.004(18) 0.04(2) 0 0 0.00(2) 0.005(19) 0 0 0.02(2) -0.02(2) 0.9820(10) 0.851(4) 0.851(4) 0.851(4) 0.851(4) 0.851(4)
C(19) 4.03(4) 0 0.032(19) 0.059(19) 0 -0.226(13) 0 0 0.003(13) -0.024(13) 0 0.003(15) -0.016(15) 0 0 0.291(18) -0.037(17) 0.071(19) 0 0 0.021(19) 0.019(19) 0 0 0.04(2) -0.02(2) 0.9820(10) 0.851(4) 0.851(4) 0.851(4) 0.851(4) 0.851(4)
C(20) 3.81(4) 0 -0.013(15) 0.047(16) 0 -0.001(13) 0 0 0.006(12) -0.019(11) 0 -0.181(16) -0.275(17) 0 0 0.238(15) -0.057(14) 0.07(2) 0 0 -0.06(2) 0.118(19) 0 0 0.081(16) 0.027(17) 0.9820(10) 0.851(4) 0.851(4) 0.851(4) 0.851(4) 0.851(4)
C(21) 3.81(3) 0 -0.007(12) 0.022(13) 0.026(13) 0.046(12) -0.006(11) -0.031(11) 0.034(11) 0.023(11) 0.324(17) -0.023(14) 0.005(14) -0.016(14) -0.052(14) -0.064(13) -0.157(14) 0.02(2) 0.046(18) 0.029(18) 0.008(18) -0.002(18) 0.044(18) 0.119(18) 0.047(15) -0.050(15) 0.9820(10) 0.851(4) 0.851(4) 0.851(4) 0.851(4) 0.851(4)
C(22) 3.92(3) 0 -0.001(12) -0.016(12) -0.022(14) 0.028(12) 0.009(11) -0.017(11) 0.058(11) -0.015(11) 0.412(16) -0.041(14) 0.015(14) -0.043(15) -0.008(15) -0.034(13) -0.270(14) 0.058(19) 0.042(17) -0.038(18) 0.020(18) 0.006(18) -0.012(17) 0.195(19) -0.031(16) -0.006(16) 0.9820(10) 0.851(4) 0.851(4) 0.851(4) 0.851(4) 0.851(4)
C(23) 3.87(4) 0 -0.010(16) 0.069(16) 0 -0.021(13) 0 0 0.011(12) -0.031(11) 0 -0.191(16) -0.293(17) 0 0 0.251(15) -0.025(14) 0.04(2) 0 0 -0.04(2) 0.101(19) 0 0 0.127(17) 0.111(17) 0.9820(10) 0.851(4) 0.851(4) 0.851(4) 0.851(4) 0.851(4)
C(24) 3.89(3) 0 -0.001(13) 0.002(12) -0.001(14) 0.063(12) 0.016(11) -0.004(11) -0.001(11) 0.042(10) 0.365(17) -0.032(14) -0.030(14) -0.064(15) 0.026(14) -0.060(13) -0.105(14) 0.06(2) -0.034(18) 0.000(18) -0.031(18) 0.012(18) 0.107(17) 0.086(18) 0.006(15) -0.067(15) 0.9820(10) 0.851(4) 0.851(4) 0.851(4) 0.851(4) 0.851(4)
C(25) 3.87(4) 0 0.001(12) 0.010(12) 0.001(13) 0.025(12) 0.006(11) -0.022(11) 0.041(11) 0.018(11) 0.407(16) 0.008(14) 0.013(14) -0.075(15) -0.005(14) -0.010(13) -0.251(14) 0.062(19) 0.005(17) -0.050(17) 0.025(18) -0.001(18) -0.012(17) 0.167(18) -0.026(16) 0.028(16) 0.9820(10) 0.851(4) 0.851(4) 0.851(4) 0.851(4) 0.851(4)
C(26) 3.97(4) 0 0.050(15) -0.058(16) 0 -0.010(12) 0 0 0.063(12) 0.050(11) 0 -0.152(16) -0.312(16) 0 0 0.276(15) -0.116(14) 0.043(19) 0 0 -0.06(2) 0.088(19) 0 0 0.091(18) 0.079(18) 0.9761(10) 0.824(3) 0.824(3) 0.824(3) 0.824(3) 0.824(3)
C(27) 3.97(3) 0 0.013(14) -0.021(15) 0 -0.010(12) 0 0 -0.033(11) 0.024(11) 0 -0.167(15) -0.274(15) 0 0 0.296(15) -0.087(14) 0.106(19) 0 0 -0.047(19) 0.132(19) 0 0 0.024(17) 0.020(18) 0.9761(10) 0.824(3) 0.824(3) 0.824(3) 0.824(3) 0.824(3)
C(28) 3.87(4) 0 -0.025(15) 0.081(15) 0 -0.014(12) 0 0 -0.016(13) 0.020(11) 0 -0.166(15) -0.257(15) 0 0 0.284(16) -0.054(13) 0.065(19) 0 0 -0.081(19) 0.19(2) 0 0 0.053(18) 0.013(17) 0.9761(10) 0.824(3) 0.824(3) 0.824(3) 0.824(3) 0.824(3)
C(29) 3.88(4) 0 -0.075(16) 0.079(16) 0 -0.061(13) 0 0 -0.014(13) -0.014(12) 0 -0.129(16) -0.270(16) 0 0 0.291(17) -0.022(14) 0.02(2) 0 0 -0.06(2) 0.17(2) 0 0 0.039(18) 0.066(19) 0.9761(10) 0.824(3) 0.824(3) 0.824(3) 0.824(3) 0.824(3)
C(30) 3.85(4) 0 -0.065(17) 0.016(16) 0 -0.000(13) 0 0 -0.020(13) 0.038(12) 0 -0.153(17) -0.297(16) 0 0 0.258(18) -0.086(15) 0.04(2) 0 0 -0.09(2) 0.23(2) 0 0 0.023(19) 0.056(19) 0.9761(10) 0.824(3) 0.824(3) 0.824(3) 0.824(3) 0.824(3)
C(31) 3.85(3) 0 -0.029(16) 0.009(14) 0 0.029(13) 0 0 -0.016(12) 0.026(11) 0 -0.187(16) -0.272(16) 0 0 0.283(15) -0.052(14) 0.07(2) 0 0 -0.080(19) 0.20(2) 0 0 0.018(18) 0.055(17) 0.9761(10) 0.824(3) 0.824(3) 0.824(3) 0.824(3) 0.824(3)
C(32) 3.86(4) 0 0.044(16) -0.065(16) 0 0.007(12) 0 0 0.065(12) 0.037(11) 0 -0.149(16) -0.312(16) 0 0 0.269(15) -0.092(14) 0.046(19) 0 0 -0.04(2) 0.100(19) 0 0 0.076(18) 0.057(18) 0.9761(10) 0.824(3) 0.824(3) 0.824(3) 0.824(3) 0.824(3)
C(33) 3.91(4) 0 0.072(14) -0.010(16) 0 0.005(12) 0 0 -0.003(12) 0.028(11) 0 -0.187(15) -0.253(15) 0 0 0.279(15) -0.101(14) 0.052(19) 0 0 -0.082(19) 0.160(19) 0 0 0.039(17) -0.001(18) 0.9761(10) 0.824(3) 0.824(3) 0.824(3) 0.824(3) 0.824(3)
C(34) 3.93(4) 0 -0.046(16) 0.125(16) 0 -0.068(13) 0 0 -0.016(13) -0.002(12) 0 -0.218(16) -0.335(16) 0 0 0.341(17) -0.097(14) 0.07(2) 0 0 -0.05(2) 0.19(2) 0 0 0.045(18) 0.046(18) 0.9761(10) 0.824(3) 0.824(3) 0.824(3) 0.824(3) 0.824(3)
C(35) 3.88(4) 0 -0.150(17) 0.086(16) 0 -0.080(14) 0 0 -0.066(14) -0.015(13) 0 -0.099(16) -0.318(17) 0 0 0.325(18) -0.035(15) 0.02(2) 0 0 -0.02(2) 0.12(2) 0 0 -0.005(19) 0.090(19) 0.9761(10) 0.824(3) 0.824(3) 0.824(3) 0.824(3) 0.824(3)
C(36) 3.77(4) 0 -0.077(17) 0.030(16) 0 0.041(13) 0 0 -0.059(14) 0.046(12) 0 -0.111(16) -0.300(16) 0 0 0.215(17) -0.065(14) -0.02(2) 0 0 -0.06(2) 0.21(2) 0 0 -0.014(19) 0.021(19) 0.9761(10) 0.824(3) 0.824(3) 0.824(3) 0.824(3) 0.824(3)
C(37) 3.90(4) 0 -0.031(16) -0.008(14) 0 0.022(12) 0 0 -0.013(12) 0.016(11) 0 -0.220(16) -0.301(15) 0 0 0.313(16) -0.072(14) 0.110(19) 0 0 0.008(19) 0.21(2) 0 0 -0.005(18) 0.049(17) 0.9761(10) 0.824(3) 0.824(3) 0.824(3) 0.824(3) 0.824(3)
H(4) 1.218(12) 0 0 0 0.374(9) 0.164(12) 0 0 0 0 0 0 0 0 0 0 0 0 0 0 0 0 0 0 0 0 1.141 1.087541 1.087541 1.087541 1.087541 1.087541
H(5) 1.218(12) 0 0 0 0.374(9) 0.164(12) 0 0 0 0 0 0 0 0 0 0 0 0 0 0 0 0 0 0 0 0 1.141 1.087541 1.087541 1.087541 1.087541 1.087541
H(6) 1.218(12) 0 0 0 0.374(9) 0.164(12) 0 0 0 0 0 0 0 0 0 0 0 0 0 0 0 0 0 0 0 0 1.141 1.087541 1.087541 1.087541 1.087541 1.087541
H(8) 1.029(13) 0 0 0 0.251(9) 0.122(11) 0 0 0 0 0 0 0 0 0 0 0 0 0 0 0 0 0 0 0 0 1.141 1.087541 1.087541 1.087541 1.087541 1.087541
H(9A) 1.028(7) 0 0 0 0.207(4) 0.055(6) 0 0 0 0 0 0 0 0 0 0 0 0 0 0 0 0 0 0 0 0 1.141 1.087541 1.087541 1.087541 1.087541 1.087541
H(9B) 1.028(7) 0 0 0 0.207(4) 0.055(6) 0 0 0 0 0 0 0 0 0 0 0 0 0 0 0 0 0 0 0 0 1.141 1.087541 1.087541 1.087541 1.087541 1.087541
H(9C) 1.028(7) 0 0 0 0.207(4) 0.055(6) 0 0 0 0 0 0 0 0 0 0 0 0 0 0 0 0 0 0 0 0 1.141 1.087541 1.087541 1.087541 1.087541 1.087541
H(10A) 1.028(7) 0 0 0 0.207(4) 0.055(6) 0 0 0 0 0 0 0 0 0 0 0 0 0 0 0 0 0 0 0 0 1.141 1.087541 1.087541 1.087541 1.087541 1.087541
H(10B) 1.028(7) 0 0 0 0.207(4) 0.055(6) 0 0 0 0 0 0 0 0 0 0 0 0 0 0 0 0 0 0 0 0 1.141 1.087541 1.087541 1.087541 1.087541 1.087541
H(10C) 1.028(7) 0 0 0 0.207(4) 0.055(6) 0 0 0 0 0 0 0 0 0 0 0 0 0 0 0 0 0 0 0 0 1.141 1.087541 1.087541 1.087541 1.087541 1.087541
H(11) 1.029(13) 0 0 0 0.251(9) 0.122(11) 0 0 0 0 0 0 0 0 0 0 0 0 0 0 0 0 0 0 0 0 1.141 1.087541 1.087541 1.087541 1.087541 1.087541
H(12A) 1.028(7) 0 0 0 0.207(4) 0.055(6) 0 0 0 0 0 0 0 0 0 0 0 0 0 0 0 0 0 0 0 0 1.141 1.087541 1.087541 1.087541 1.087541 1.087541
H(12B) 1.028(7) 0 0 0 0.207(4) 0.055(6) 0 0 0 0 0 0 0 0 0 0 0 0 0 0 0 0 0 0 0 0 1.141 1.087541 1.087541 1.087541 1.087541 1.087541
H(12C) 1.028(7) 0 0 0 0.207(4) 0.055(6) 0 0 0 0 0 0 0 0 0 0 0 0 0 0 0 0 0 0 0 0 1.141 1.087541 1.087541 1.087541 1.087541 1.087541
H(13A) 1.028(7) 0 0 0 0.207(4) 0.055(6) 0 0 0 0 0 0 0 0 0 0 0 0 0 0 0 0 0 0 0 0 1.141 1.087541 1.087541 1.087541 1.087541 1.087541
H(13B) 1.028(7) 0 0 0 0.207(4) 0.055(6) 0 0 0 0 0 0 0 0 0 0 0 0 0 0 0 0 0 0 0 0 1.141 1.087541 1.087541 1.087541 1.087541 1.087541
H(13C) 1.028(7) 0 0 0 0.207(4) 0.055(6) 0 0 0 0 0 0 0 0 0 0 0 0 0 0 0 0 0 0 0 0 1.141 1.087541 1.087541 1.087541 1.087541 1.087541
H(16) 1.218(12) 0 0 0 0.374(9) 0.164(12) 0 0 0 0 0 0 0 0 0 0 0 0 0 0 0 0 0 0 0 0 1.141 1.087541 1.087541 1.087541 1.087541 1.087541
H(17) 1.218(12) 0 0 0 0.374(9) 0.164(12) 0 0 0 0 0 0 0 0 0 0 0 0 0 0 0 0 0 0 0 0 1.141 1.087541 1.087541 1.087541 1.087541 1.087541
H(18) 1.218(12) 0 0 0 0.374(9) 0.164(12) 0 0 0 0 0 0 0 0 0 0 0 0 0 0 0 0 0 0 0 0 1.141 1.087541 1.087541 1.087541 1.087541 1.087541
H(20) 1.029(13) 0 0 0 0.251(9) 0.122(11) 0 0 0 0 0 0 0 0 0 0 0 0 0 0 0 0 0 0 0 0 1.141 1.087541 1.087541 1.087541 1.087541 1.087541
H(21A) 1.028(7) 0 0 0 0.207(4) 0.055(6) 0 0 0 0 0 0 0 0 0 0 0 0 0 0 0 0 0 0 0 0 1.141 1.087541 1.087541 1.087541 1.087541 1.087541
H(21B) 1.028(7) 0 0 0 0.207(4) 0.055(6) 0 0 0 0 0 0 0 0 0 0 0 0 0 0 0 0 0 0 0 0 1.141 1.087541 1.087541 1.087541 1.087541 1.087541
H(21C) 1.028(7) 0 0 0 0.207(4) 0.055(6) 0 0 0 0 0 0 0 0 0 0 0 0 0 0 0 0 0 0 0 0 1.141 1.087541 1.087541 1.087541 1.087541 1.087541
H(22A) 1.028(7) 0 0 0 0.207(4) 0.055(6) 0 0 0 0 0 0 0 0 0 0 0 0 0 0 0 0 0 0 0 0 1.141 1.087541 1.087541 1.087541 1.087541 1.087541
H(22B) 1.028(7) 0 0 0 0.207(4) 0.055(6) 0 0 0 0 0 0 0 0 0 0 0 0 0 0 0 0 0 0 0 0 1.141 1.087541 1.087541 1.087541 1.087541 1.087541
H(22C) 1.028(7) 0 0 0 0.207(4) 0.055(6) 0 0 0 0 0 0 0 0 0 0 0 0 0 0 0 0 0 0 0 0 1.141 1.087541 1.087541 1.087541 1.087541 1.087541
H(23) 1.029(13) 0 0 0 0.251(9) 0.122(11) 0 0 0 0 0 0 0 0 0 0 0 0 0 0 0 0 0 0 0 0 1.141 1.087541 1.087541 1.087541 1.087541 1.087541
H(24A) 1.028(7) 0 0 0 0.207(4) 0.055(6) 0 0 0 0 0 0 0 0 0 0 0 0 0 0 0 0 0 0 0 0 1.141 1.087541 1.087541 1.087541 1.087541 1.087541
H(24B) 1.028(7) 0 0 0 0.207(4) 0.055(6) 0 0 0 0 0 0 0 0 0 0 0 0 0 0 0 0 0 0 0 0 1.141 1.087541 1.087541 1.087541 1.087541 1.087541
H(24C) 1.028(7) 0 0 0 0.207(4) 0.055(6) 0 0 0 0 0 0 0 0 0 0 0 0 0 0 0 0 0 0 0 0 1.141 1.087541 1.087541 1.087541 1.087541 1.087541
H(25A) 1.028(7) 0 0 0 0.207(4) 0.055(6) 0 0 0 0 0 0 0 0 0 0 0 0 0 0 0 0 0 0 0 0 1.141 1.087541 1.087541 1.087541 1.087541 1.087541
H(25B) 1.028(7) 0 0 0 0.207(4) 0.055(6) 0 0 0 0 0 0 0 0 0 0 0 0 0 0 0 0 0 0 0 0 1.141 1.087541 1.087541 1.087541 1.087541 1.087541
H(25C) 1.028(7) 0 0 0 0.207(4) 0.055(6) 0 0 0 0 0 0 0 0 0 0 0 0 0 0 0 0 0 0 0 0 1.141 1.087541 1.087541 1.087541 1.087541 1.087541
H(26) 0.988(16) 0 0 0 0.238(12) 0.118(15) 0 0 0 0 0 0 0 0 0 0 0 0 0 0 0 0 0 0 0 0 1.141 1.087541 1.087541 1.087541 1.087541 1.087541
H(27A) 0.993(7) 0 0 0 0.244(4) 0.077(6) 0 0 0 0 0 0 0 0 0 0 0 0 0 0 0 0 0 0 0 0 1.141 1.087541 1.087541 1.087541 1.087541 1.087541
H(27B) 0.993(7) 0 0 0 0.244(4) 0.077(6) 0 0 0 0 0 0 0 0 0 0 0 0 0 0 0 0 0 0 0 0 1.141 1.087541 1.087541 1.087541 1.087541 1.087541
H(28A) 0.993(7) 0 0 0 0.244(4) 0.077(6) 0 0 0 0 0 0 0 0 0 0 0 0 0 0 0 0 0 0 0 0 1.141 1.087541 1.087541 1.087541 1.087541 1.087541
H(28B) 0.993(7) 0 0 0 0.244(4) 0.077(6) 0 0 0 0 0 0 0 0 0 0 0 0 0 0 0 0 0 0 0 0 1.141 1.087541 1.087541 1.087541 1.087541 1.087541
H(29A) 0.993(7) 0 0 0 0.244(4) 0.077(6) 0 0 0 0 0 0 0 0 0 0 0 0 0 0 0 0 0 0 0 0 1.141 1.087541 1.087541 1.087541 1.087541 1.087541
H(29B) 0.993(7) 0 0 0 0.244(4) 0.077(6) 0 0 0 0 0 0 0 0 0 0 0 0 0 0 0 0 0 0 0 0 1.141 1.087541 1.087541 1.087541 1.087541 1.087541
H(30A) 0.993(7) 0 0 0 0.244(4) 0.077(6) 0 0 0 0 0 0 0 0 0 0 0 0 0 0 0 0 0 0 0 0 1.141 1.087541 1.087541 1.087541 1.087541 1.087541
H(30B) 0.993(7) 0 0 0 0.244(4) 0.077(6) 0 0 0 0 0 0 0 0 0 0 0 0 0 0 0 0 0 0 0 0 1.141 1.087541 1.087541 1.087541 1.087541 1.087541
H(31A) 0.993(7) 0 0 0 0.244(4) 0.077(6) 0 0 0 0 0 0 0 0 0 0 0 0 0 0 0 0 0 0 0 0 1.141 1.087541 1.087541 1.087541 1.087541 1.087541
H(31B) 0.993(7) 0 0 0 0.244(4) 0.077(6) 0 0 0 0 0 0 0 0 0 0 0 0 0 0 0 0 0 0 0 0 1.141 1.087541 1.087541 1.087541 1.087541 1.087541
H(32) 0.988(16) 0 0 0 0.238(12) 0.118(15) 0 0 0 0 0 0 0 0 0 0 0 0 0 0 0 0 0 0 0 0 1.141 1.087541 1.087541 1.087541 1.087541 1.087541
H(33A) 0.993(7) 0 0 0 0.244(4) 0.077(6) 0 0 0 0 0 0 0 0 0 0 0 0 0 0 0 0 0 0 0 0 1.141 1.087541 1.087541 1.087541 1.087541 1.087541
H(33B) 0.993(7) 0 0 0 0.244(4) 0.077(6) 0 0 0 0 0 0 0 0 0 0 0 0 0 0 0 0 0 0 0 0 1.141 1.087541 1.087541 1.087541 1.087541 1.087541
H(34A) 0.993(7) 0 0 0 0.244(4) 0.077(6) 0 0 0 0 0 0 0 0 0 0 0 0 0 0 0 0 0 0 0 0 1.141 1.087541 1.087541 1.087541 1.087541 1.087541
H(34B) 0.993(7) 0 0 0 0.244(4) 0.077(6) 0 0 0 0 0 0 0 0 0 0 0 0 0 0 0 0 0 0 0 0 1.141 1.087541 1.087541 1.087541 1.087541 1.087541
H(35A) 0.993(7) 0 0 0 0.244(4) 0.077(6) 0 0 0 0 0 0 0 0 0 0 0 0 0 0 0 0 0 0 0 0 1.141 1.087541 1.087541 1.087541 1.087541 1.087541
H(35B) 0.993(7) 0 0 0 0.244(4) 0.077(6) 0 0 0 0 0 0 0 0 0 0 0 0 0 0 0 0 0 0 0 0 1.141 1.087541 1.087541 1.087541 1.087541 1.087541
H(36A) 0.993(7) 0 0 0 0.244(4) 0.077(6) 0 0 0 0 0 0 0 0 0 0 0 0 0 0 0 0 0 0 0 0 1.141 1.087541 1.087541 1.087541 1.087541 1.087541
H(36B) 0.993(7) 0 0 0 0.244(4) 0.077(6) 0 0 0 0 0 0 0 0 0 0 0 0 0 0 0 0 0 0 0 0 1.141 1.087541 1.087541 1.087541 1.087541 1.087541
H(37A) 0.993(7) 0 0 0 0.244(4) 0.077(6) 0 0 0 0 0 0 0 0 0 0 0 0 0 0 0 0 0 0 0 0 1.141 1.087541 1.087541 1.087541 1.087541 1.087541
H(37B) 0.993(7) 0 0 0 0.244(4) 0.077(6) 0 0 0 0 0 0 0 0 0 0 0 0 0 0 0 0 0 0 0 0 1.141 1.087541 1.087541 1.087541 1.087541 1.087541

loop_
_atom_site_aniso_label
_atom_site_aniso_U_11
_atom_site_aniso_U_22
_atom_site_aniso_U_33
_atom_site_aniso_U_12
_atom_site_aniso_U_13
_atom_site_aniso_U_23
Ga(1) 0.007956(9) 0.017963(13) 0.012078(11) 0.001747(7) 0.001448(7) 0.005271(8)
Ga(2) 0.007956(9) 0.017963(13) 0.012078(11) 0.001747(7) 0.001448(7) 0.005271(8)
Ga(3) 0.007956(9) 0.017963(13) 0.012078(11) 0.001747(7) 0.001448(7) 0.005271(8)
N(1) 0.00904(6) 0.01129(7) 0.00907(7) 0.00216(6) 0.00153(6) 0.00481(6)
N(2) 0.01013(7) 0.01108(7) 0.00870(7) 0.00079(6) 0.00157(6) 0.00428(6)
N(3) 0.00814(6) 0.01035(7) 0.01148(8) 0.00083(6) 0.00014(6) 0.00467(6)
C(1) 0.00837(7) 0.00900(7) 0.00877(7) 0.00112(5) 0.00091(5) 0.00357(6)
C(2) 0.00969(7) 0.00932(7) 0.00894(7) 0.00169(5) 0.00147(5) 0.00384(6)
C(3) 0.00978(7) 0.01005(7) 0.00978(7) 0.00144(5) 0.00153(5) 0.00322(6)
C(4) 0.01379(8) 0.01421(8) 0.01008(8) 0.00259(6) 0.00294(6) 0.00339(7)
C(5) 0.01914(10) 0.01780(10) 0.01110(8) 0.00381(7) 0.00474(7) 0.00664(8)
C(6) 0.01884(10) 0.01535(9) 0.01261(9) 0.00349(7) 0.00406(7) 0.00811(8)
C(7) 0.01297(8) 0.01064(7) 0.01096(8) 0.00227(6) 0.00205(6) 0.00540(6)
C(8) 0.01000(7) 0.00956(7) 0.01257(8) 0.00156(5) 0.00143(6) 0.00343(6)
C(9) 0.01149(8) 0.01470(9) 0.02634(13) -0.00091(7) 0.00049(8) 0.00876(9)
C(10) 0.01975(11) 0.01408(9) 0.02676(13) 0.00795(8) 0.01103(10) 0.00802(9)
C(11) 0.01730(9) 0.01073(7) 0.01497(9) 0.00410(7) 0.00272(7) 0.00558(7)
C(12) 0.01822(11) 0.01952(11) 0.02717(14) 0.00856(9) 0.00588(10) 0.00946(10)
C(13) 0.02652(13) 0.01140(9) 0.02503(13) 0.00242(9) 0.00419(11) 0.00813(9)
C(14) 0.01279(8) 0.01000(8) 0.00864(8) 0.00211(5) 0.00210(5) 0.00369(6)
C(15) 0.01545(8) 0.01127(8) 0.01082(8) 0.00216(6) 0.00285(6) 0.00526(7)
C(16) 0.02255(11) 0.01692(10) 0.01215(9) 0.00460(7) 0.00445(7) 0.00832(8)
C(17) 0.02635(13) 0.02054(12) 0.00999(9) 0.00723(9) 0.00436(8) 0.00662(9)
C(18) 0.02408(12) 0.01673(10) 0.00934(9) 0.00670(8) 0.00324(7) 0.00306(8)
C(19) 0.01667(9) 0.01118(8) 0.00962(8) 0.00379(6) 0.00245(6) 0.00282(7)
C(20) 0.01869(9) 0.01044(8) 0.01518(9) 0.00101(7) 0.00364(8) 0.00498(7)
C(21) 0.02027(12) 0.01758(11) 0.02184(13) -0.00411(9) 0.00083(10) 0.00547(10)
C(22) 0.03407(16) 0.01355(10) 0.02501(14) 0.00671(11) 0.00518(12) 0.00938(10)
C(23) 0.02062(10) 0.01030(8) 0.01316(9) 0.00365(7) 0.00283(8) 0.00261(7)
C(24) 0.02506(13) 0.01737(11) 0.02458(14) 0.00946(10) 0.00114(11) 0.00620(10)
C(25) 0.02908(15) 0.01319(10) 0.01989(12) -0.00030(10) 0.00180(11) 0.00025(9)
C(26) 0.00969(7) 0.01044(7) 0.01246(8) -0.00036(6) 0.00088(6) 0.00342(6)
C(27) 0.01329(8) 0.01436(9) 0.01828(10) 0.00057(7) 0.00572(8) 0.00496(7)
C(28) 0.01677(9) 0.01883(10) 0.02013(12) -0.00182(8) 0.00544(8) 0.00792(9)
C(29) 0.01779(10) 0.01978(11) 0.02615(13) -0.00654(9) 0.00203(10) 0.00844(11)
C(30) 0.02587(13) 0.01349(10) 0.02292(12) -0.00595(9) 0.00264(11) 0.00279(9)
C(31) 0.02064(11) 0.01516(9) 0.01484(10) -0.00546(8) -0.00014(8) 0.00206(8)
C(32) 0.01054(7) 0.01209(7) 0.01192(8) 0.00271(6) -0.00038(6) 0.00441(6)
C(33) 0.01560(9) 0.01911(10) 0.01762(10) 0.00865(8) 0.00296(8) 0.00691(8)
C(34) 0.02479(12) 0.01957(11) 0.02318(13) 0.01198(9) 0.00051(10) 0.00769(10)
C(35) 0.02600(13) 0.02715(13) 0.02548(15) 0.01261(12) -0.00441(11) 0.01095(12)
C(36) 0.02709(13) 0.02408(12) 0.01649(11) 0.00789(11) -0.00401(10) 0.00863(10)
C(37) 0.02031(10) 0.01708(10) 0.01382(9) 0.00467(8) -0.00449(8) 0.00387(8)

loop_
_atom_site_label
_atom_site_type_symbol
_atom_site_fract_x
_atom_site_fract_y
_atom_site_fract_z
_atom_site_U_iso_or_equiv
_atom_site_occupancy
_atom_site_symmetry_multiplicity
Ga(1) Ga 0.525522(3) 0.329609(3) 0.3039075(16) 0.013 1 2
N(1) N 0.32612(2) 0.26346(2) 0.328943(13) 0.009 1 2
N(2) N 0.35217(2) 0.34808(2) 0.229978(14) 0.01 1 2
N(3) N 0.11407(2) 0.26875(2) 0.247086(14) 0.01 1 2
C(1) C 0.25801(2) 0.29276(2) 0.267895(13) 0.009 1 2
C(2) C 0.27888(2) 0.26832(2) 0.402682(13) 0.009 1 2
C(3) C 0.24831(2) 0.38928(2) 0.453562(14) 0.01 1 2
C(4) C 0.21664(2) 0.39200(3) 0.529281(15) 0.013 1 2
C(5) C 0.21465(3) 0.27907(3) 0.554694(16) 0.015 1 2
C(6) C 0.24542(3) 0.16079(3) 0.504330(16) 0.015 1 2
C(7) C 0.27839(2) 0.15366(2) 0.428203(15) 0.011 1 2
C(8) C 0.25563(2) 0.51551(2) 0.428304(15) 0.011 1 2
C(9) C 0.40651(3) 0.59298(3) 0.44426(2) 0.017 1 2
C(10) C 0.15737(3) 0.60927(3) 0.46786(2) 0.019 1 2
C(11) C 0.31881(3) 0.02686(2) 0.374508(16) 0.014 1 2
C(12) C 0.47963(3) 0.03359(3) 0.38668(2) 0.02 1 2
C(13) C 0.24513(4) -0.10194(3) 0.38617(2) 0.02 1 2
C(14) C 0.33876(2) 0.33660(2) 0.148259(14) 0.01 1 2
C(15) C 0.35522(2) 0.45623(2) 0.127047(15) 0.012 1 2
C(16) C 0.35476(3) 0.44722(3) 0.046950(17) 0.016 1 2
C(17) C 0.33830(3) 0.32278(3) -0.011476(17) 0.018 1 2
C(18) C 0.32278(3) 0.20563(3) 0.009780(16) 0.017 1 2
C(19) C 0.32406(3) 0.21010(2) 0.089413(15) 0.012 1 2
C(20) C 0.37680(3) 0.59145(3) 0.191579(17) 0.015 1 2
C(21) C 0.53248(4) 0.63441(3) 0.22882(2) 0.021 1 2
C(22) C 0.32567(5) 0.70219(3) 0.16249(2) 0.023 1 2
C(23) C 0.32010(3) 0.08160(3) 0.111855(16) 0.015 1 2
C(24) C 0.47093(4) 0.05345(3) 0.12614(2) 0.022 1 2
C(25) C 0.22893(4) -0.04082(3) 0.04991(2) 0.022 1 2
C(26) C 0.03107(2) 0.15865(2) 0.268023(14) 0.011 1 2
C(27) C -0.06832(3) 0.20004(3) 0.330400(17) 0.015 1 2
C(28) C -0.12121(3) 0.07942(3) 0.35759(2) 0.018 1 2
C(29) C -0.19440(3) -0.04094(3) 0.28743(2) 0.022 1 2
C(30) C -0.09972(4) -0.07724(3) 0.22222(2) 0.022 1 2
C(31) C -0.04922(3) 0.04486(3) 0.195706(18) 0.018 1 2
C(32) C 0.05117(2) 0.35594(2) 0.206309(14) 0.011 1 2
C(33) C -0.04892(3) 0.44033(3) 0.253675(17) 0.017 1 2
C(34) C -0.07805(3) 0.54966(3) 0.21646(2) 0.022 1 2
C(35) C -0.14176(4) 0.48879(4) 0.12886(2) 0.025 1 2
C(36) C -0.04979(4) 0.39510(3) 0.08163(2) 0.022 1 2
C(37) C -0.01988(3) 0.28757(3) 0.120314(17) 0.018 1 2
H(4) H 0.198363 0.483986 0.571261 0.041253 1 2
H(5) H 0.190484 0.281963 0.613539 0.044607 1 2
H(6) H 0.244895 0.076139 0.527044 0.046008 1 2
H(8) H 0.22377 0.484868 0.363707 0.024785 1 2
H(9A) H 0.445055 0.631446 0.505971 0.037182 1 2
H(9B) H 0.405996 0.675212 0.421446 0.037947 1 2
H(9C) H 0.477868 0.532299 0.415949 0.025 1 2
H(10A) H 0.054501 0.554929 0.46288 0.025715 1 2
H(10B) H 0.150961 0.684443 0.439635 0.052449 1 2
H(10C) H 0.195121 0.655217 0.529298 0.045505 1 2
H(11) H 0.288043 0.023561 0.312783 0.030965 1 2
H(12A) H 0.537211 0.117878 0.376011 0.029424 1 2
H(12B) H 0.510834 -0.055436 0.351795 0.043243 1 2
H(12C) H 0.515893 0.043692 0.446827 0.038921 1 2
H(13A) H 0.277494 -0.110187 0.443206 0.059727 1 2
H(13B) H 0.267468 -0.185418 0.341233 0.065073 1 2
H(13C) H 0.133922 -0.108855 0.381981 0.033525 1 2
H(16) H 0.367423 0.539519 0.031438 0.053778 1 2
H(17) H 0.333712 0.316247 -0.073756 0.057253 1 2
H(18) H 0.312562 0.109484 -0.035911 0.052838 1 2
H(20) H 0.316622 0.579747 0.239351 0.029325 1 2
H(21A) H 0.570488 0.556322 0.246645 0.032629 1 2
H(21B) H 0.544497 0.728314 0.274049 0.043059 1 2
H(21C) H 0.594697 0.648857 0.184781 0.037859 1 2
H(22A) H 0.388833 0.727088 0.121336 0.057327 1 2
H(22B) H 0.334542 0.793076 0.209859 0.070331 1 2
H(22C) H 0.218777 0.673839 0.135428 0.039947 1 2
H(23) H 0.275167 0.093965 0.167686 0.028356 1 2
H(24A) H 0.512355 0.0341 0.071241 0.044594 1 2
H(24B) H 0.470519 -0.032982 0.145069 0.043469 1 2
H(24C) H 0.538841 0.13824 0.166449 0.030541 1 2
H(25A) H 0.128085 -0.019601 0.03324 0.036395 1 2
H(25B) H 0.220477 -0.125349 0.070954 0.062125 1 2
H(25C) H 0.27581 -0.074171 -0.002711 0.054117 1 2
H(26) H 0.110962 0.113256 0.294353 0.021017 1 2
H(27A) H -0.015495 0.285059 0.381258 0.040819 1 2
H(27B) H -0.159758 0.233 0.305097 0.021535 1 2
H(28A) H -0.030242 0.052201 0.387281 0.031998 1 2
H(28B) H -0.194218 0.108047 0.401028 0.041153 1 2
H(29A) H -0.290507 -0.014183 0.262587 0.025249 1 2
H(29B) H -0.226037 -0.127933 0.307325 0.045032 1 2
H(30A) H -0.157069 -0.158732 0.170822 0.058888 1 2
H(30B) H -0.008569 -0.114181 0.24463 0.038715 1 2
H(31A) H -0.140826 0.075492 0.168872 0.029862 1 2
H(31B) H 0.018025 0.019751 0.148746 0.048446 1 2
H(32) H 0.141405 0.428976 0.20396 0.021147 1 2
H(33A) H -0.150364 0.378501 0.251908 0.022075 1 2
H(33B) H -0.003281 0.486786 0.316222 0.048008 1 2
H(34A) H -0.150384 0.611056 0.248165 0.051179 1 2
H(34B) H 0.021774 0.617318 0.223305 0.037559 1 2
H(35A) H -0.158093 0.566954 0.101443 0.051166 1 2
H(35B) H -0.244536 0.428558 0.126411 0.027423 1 2
H(36A) H 0.051236 0.453122 0.078664 0.038089 1 2
H(36B) H -0.100404 0.34866 0.019964 0.06356 1 2
H(37A) H 0.043532 0.220361 0.084606 0.051961 1 2
H(37B) H -0.120928 0.224203 0.117369 0.030113 1 2

loop_
_geom_angle_atom_site_label_1
_geom_angle_atom_site_label_2
_geom_angle_atom_site_label_3
_geom_angle
_geom_angle_site_symmetry_1
_geom_angle_site_symmetry_2
_geom_angle_site_symmetry_3
_geom_angle_publ_flag
N(1) GA(1) N(2) 63.815(8) 1_555 1_555 1_555 yes
GA(1) N(1) C(1) 93.149(15) 1_555 1_555 1_555 yes
GA(1) N(1) C(2) 130.126(16) 1_555 1_555 1_555 yes
C(1) N(1) C(2) 127.04(2) 1_555 1_555 1_555 yes
GA(1) N(2) C(1) 92.958(15) 1_555 1_555 1_555 yes
GA(1) N(2) C(14) 129.233(16) 1_555 1_555 1_555 yes
C(1) N(2) C(14) 127.11(2) 1_555 1_555 1_555 yes
C(1) N(3) C(26) 117.906(19) 1_555 1_555 1_555 yes
C(1) N(3) C(32) 118.00(2) 1_555 1_555 1_555 yes
C(1) N(3) H(26) 86.732(13) 1_555 1_555 1_555 yes
C(1) N(3) H(32) 86.772(14) 1_555 1_555 1_555 yes
C(26) N(3) C(32) 124.089(19) 1_555 1_555 1_555 yes
C(26) N(3) H(26) 31.230(10) 1_555 1_555 1_555 yes
C(26) N(3) H(32) 155.227(16) 1_555 1_555 1_555 yes
C(32) N(3) H(26) 155.254(17) 1_555 1_555 1_555 yes
C(32) N(3) H(32) 31.249(10) 1_555 1_555 1_555 yes
H(26) N(3) H(32) 173.497(12) 1_555 1_555 1_555 yes
N(1) C(1) N(2) 110.04(2) 1_555 1_555 1_555 yes
N(1) C(1) N(3) 124.89(2) 1_555 1_555 1_555 yes
N(2) C(1) N(3) 125.07(2) 1_555 1_555 1_555 yes
N(1) C(2) C(3) 120.89(2) 1_555 1_555 1_555 yes
N(1) C(2) C(7) 118.07(2) 1_555 1_555 1_555 yes
C(3) C(2) C(7) 120.66(2) 1_555 1_555 1_555 yes
C(2) C(3) C(4) 118.40(2) 1_555 1_555 1_555 yes
C(2) C(3) C(8) 121.15(2) 1_555 1_555 1_555 yes
C(4) C(3) C(8) 120.40(2) 1_555 1_555 1_555 yes
C(3) C(4) C(5) 121.34(2) 1_555 1_555 1_555 yes
C(3) C(4) H(4) 120.76(2) 1_555 1_555 1_555 yes
C(5) C(4) H(4) 117.82(2) 1_555 1_555 1_555 yes
C(4) C(5) C(6) 119.81(2) 1_555 1_555 1_555 yes
C(4) C(5) H(5) 120.98(3) 1_555 1_555 1_555 yes
C(6) C(5) H(5) 119.21(3) 1_555 1_555 1_555 yes
C(5) C(6) C(7) 120.82(2) 1_555 1_555 1_555 yes
C(5) C(6) H(6) 117.29(2) 1_555 1_555 1_555 yes
C(7) C(6) H(6) 121.88(3) 1_555 1_555 1_555 yes
C(2) C(7) C(6) 118.97(2) 1_555 1_555 1_555 yes
C(2) C(7) C(11) 119.99(2) 1_555 1_555 1_555 yes
C(6) C(7) C(11) 121.00(2) 1_555 1_555 1_555 yes
C(3) C(8) C(9) 111.682(19) 1_555 1_555 1_555 yes
C(3) C(8) C(10) 112.98(2) 1_555 1_555 1_555 yes
C(3) C(8) H(8) 108.088(19) 1_555 1_555 1_555 yes
C(9) C(8) C(10) 109.42(2) 1_555 1_555 1_555 yes
C(9) C(8) H(8) 106.52(2) 1_555 1_555 1_555 yes
C(10) C(8) H(8) 107.86(2) 1_555 1_555 1_555 yes
C(8) C(9) H(9A) 112.15(3) 1_555 1_555 1_555 yes
C(8) C(9) H(9B) 108.06(2) 1_555 1_555 1_555 yes
C(8) C(9) H(9C) 111.91(2) 1_555 1_555 1_555 yes
H(9A) C(9) H(9B) 108.17(3) 1_555 1_555 1_555 yes
H(9A) C(9) H(9C) 107.89(2) 1_555 1_555 1_555 yes
H(9B) C(9) H(9C) 108.54(3) 1_555 1_555 1_555 yes
C(8) C(10) H(10A) 110.49(2) 1_555 1_555 1_555 yes
C(8) C(10) H(10B) 109.56(3) 1_555 1_555 1_555 yes
C(8) C(10) H(10C) 110.52(3) 1_555 1_555 1_555 yes
H(10A) C(10) H(10B) 108.76(3) 1_555 1_555 1_555 yes
H(10A) C(10) H(10C) 107.92(3) 1_555 1_555 1_555 yes
H(10B) C(10) H(10C) 109.56(3) 1_555 1_555 1_555 yes
C(7) C(11) C(12) 110.18(2) 1_555 1_555 1_555 yes
C(7) C(11) C(13) 113.43(2) 1_555 1_555 1_555 yes
C(7) C(11) H(11) 107.326(19) 1_555 1_555 1_555 yes
C(12) C(11) C(13) 110.03(2) 1_555 1_555 1_555 yes
C(12) C(11) H(11) 107.34(2) 1_555 1_555 1_555 yes
C(13) C(11) H(11) 108.29(2) 1_555 1_555 1_555 yes
C(11) C(12) H(12A) 113.93(2) 1_555 1_555 1_555 yes
C(11) C(12) H(12B) 111.97(3) 1_555 1_555 1_555 yes
C(11) C(12) H(12C) 110.36(3) 1_555 1_555 1_555 yes
H(12A) C(12) H(12B) 109.38(3) 1_555 1_555 1_555 yes
H(12A) C(12) H(12C) 104.57(3) 1_555 1_555 1_555 yes
H(12B) C(12) H(12C) 106.10(3) 1_555 1_555 1_555 yes
C(11) C(13) H(13A) 112.58(3) 1_555 1_555 1_555 yes
C(11) C(13) H(13B) 108.55(3) 1_555 1_555 1_555 yes
C(11) C(13) H(13C) 113.21(2) 1_555 1_555 1_555 yes
H(13A) C(13) H(13B) 109.65(3) 1_555 1_555 1_555 yes
H(13A) C(13) H(13C) 104.96(3) 1_555 1_555 1_555 yes
H(13B) C(13) H(13C) 107.73(3) 1_555 1_555 1_555 yes
N(2) C(14) C(15) 118.02(2) 1_555 1_555 1_555 yes
N(2) C(14) C(19) 121.12(2) 1_555 1_555 1_555 yes
C(15) C(14) C(19) 120.54(2) 1_555 1_555 1_555 yes
C(14) C(15) C(16) 118.92(2) 1_555 1_555 1_555 yes
C(14) C(15) C(20) 119.71(2) 1_555 1_555 1_555 yes
C(16) C(15) C(20) 121.35(2) 1_555 1_555 1_555 yes
C(15) C(16) C(17) 120.83(2) 1_555 1_555 1_555 yes
C(15) C(16) H(16) 118.24(3) 1_555 1_555 1_555 yes
C(17) C(16) H(16) 120.93(3) 1_555 1_555 1_555 yes
C(16) C(17) C(18) 119.98(3) 1_555 1_555 1_555 yes
C(16) C(17) H(17) 120.49(3) 1_555 1_555 1_555 yes
C(18) C(17) H(17) 119.50(3) 1_555 1_555 1_555 yes
C(17) C(18) C(19) 121.07(3) 1_555 1_555 1_555 yes
C(17) C(18) H(18) 119.43(3) 1_555 1_555 1_555 yes
C(19) C(18) H(18) 119.48(3) 1_555 1_555 1_555 yes
C(14) C(19) C(18) 118.64(2) 1_555 1_555 1_555 yes
C(14) C(19) C(23) 121.20(2) 1_555 1_555 1_555 yes
C(18) C(19) C(23) 120.02(2) 1_555 1_555 1_555 yes
C(15) C(20) C(21) 110.64(2) 1_555 1_555 1_555 yes
C(15) C(20) C(22) 113.39(2) 1_555 1_555 1_555 yes
C(15) C(20) H(20) 108.00(2) 1_555 1_555 1_555 yes
C(21) C(20) C(22) 110.12(3) 1_555 1_555 1_555 yes
C(21) C(20) H(20) 106.52(2) 1_555 1_555 1_555 yes
C(22) C(20) H(20) 107.88(2) 1_555 1_555 1_555 yes
C(20) C(21) H(21A) 110.74(2) 1_555 1_555 1_555 yes
C(20) C(21) H(21B) 109.16(3) 1_555 1_555 1_555 yes
C(20) C(21) H(21C) 109.13(3) 1_555 1_555 1_555 yes
H(21A) C(21) H(21B) 115.51(3) 1_555 1_555 1_555 yes
H(21A) C(21) H(21C) 104.96(3) 1_555 1_555 1_555 yes
H(21B) C(21) H(21C) 107.06(3) 1_555 1_555 1_555 yes
C(20) C(22) H(22A) 111.52(3) 1_555 1_555 1_555 yes
C(20) C(22) H(22B) 111.50(3) 1_555 1_555 1_555 yes
C(20) C(22) H(22C) 111.44(3) 1_555 1_555 1_555 yes
H(22A) C(22) H(22B) 104.86(3) 1_555 1_555 1_555 yes
H(22A) C(22) H(22C) 108.97(3) 1_555 1_555 1_555 yes
H(22B) C(22) H(22C) 108.29(3) 1_555 1_555 1_555 yes
C(19) C(23) C(24) 109.78(2) 1_555 1_555 1_555 yes
C(19) C(23) C(25) 113.56(2) 1_555 1_555 1_555 yes
C(19) C(23) H(23) 109.52(2) 1_555 1_555 1_555 yes
C(24) C(23) C(25) 109.72(3) 1_555 1_555 1_555 yes
C(24) C(23) H(23) 107.44(2) 1_555 1_555 1_555 yes
C(25) C(23) H(23) 106.61(3) 1_555 1_555 1_555 yes
C(23) C(24) H(24A) 107.88(3) 1_555 1_555 1_555 yes
C(23) C(24) H(24B) 110.74(3) 1_555 1_555 1_555 yes
C(23) C(24) H(24C) 111.88(3) 1_555 1_555 1_555 yes
H(24A) C(24) H(24B) 108.03(3) 1_555 1_555 1_555 yes
H(24A) C(24) H(24C) 106.27(3) 1_555 1_555 1_555 yes
H(24B) C(24) H(24C) 111.78(3) 1_555 1_555 1_555 yes
C(23) C(25) H(25A) 111.26(3) 1_555 1_555 1_555 yes
C(23) C(25) H(25B) 110.73(3) 1_555 1_555 1_555 yes
C(23) C(25) H(25C) 112.51(3) 1_555 1_555 1_555 yes
H(25A) C(25) H(25B) 111.55(3) 1_555 1_555 1_555 yes
H(25A) C(25) H(25C) 107.61(3) 1_555 1_555 1_555 yes
H(25B) C(25) H(25C) 102.87(3) 1_555 1_555 1_555 yes
N(3) C(26) C(27) 116.50(2) 1_555 1_555 1_555 yes
N(3) C(26) C(31) 113.89(2) 1_555 1_555 1_555 yes
N(3) C(26) H(26) 104.316(18) 1_555 1_555 1_555 yes
C(27) C(26) C(31) 109.55(2) 1_555 1_555 1_555 yes
C(27) C(26) H(26) 106.43(2) 1_555 1_555 1_555 yes
C(31) C(26) H(26) 105.08(2) 1_555 1_555 1_555 yes
C(26) C(27) C(28) 109.41(2) 1_555 1_555 1_555 yes
C(26) C(27) H(27A) 111.14(2) 1_555 1_555 1_555 yes
C(26) C(27) H(27B) 110.51(2) 1_555 1_555 1_555 yes
C(28) C(27) H(27A) 110.69(2) 1_555 1_555 1_555 yes
C(28) C(27) H(27B) 108.53(2) 1_555 1_555 1_555 yes
H(27A) C(27) H(27B) 106.50(2) 1_555 1_555 1_555 yes
C(27) C(28) C(29) 111.61(3) 1_555 1_555 1_555 yes
C(27) C(28) H(28A) 108.18(2) 1_555 1_555 1_555 yes
C(27) C(28) H(28B) 109.53(3) 1_555 1_555 1_555 yes
C(29) C(28) H(28A) 109.67(3) 1_555 1_555 1_555 yes
C(29) C(28) H(28B) 109.84(3) 1_555 1_555 1_555 yes
H(28A) C(28) H(28B) 107.93(3) 1_555 1_555 1_555 yes
C(28) C(29) C(30) 111.47(2) 1_555 1_555 1_555 yes
C(28) C(29) H(29A) 108.06(3) 1_555 1_555 1_555 yes
C(28) C(29) H(29B) 110.71(3) 1_555 1_555 1_555 yes
C(30) C(29) H(29A) 108.77(3) 1_555 1_555 1_555 yes
C(30) C(29) H(29B) 110.06(3) 1_555 1_555 1_555 yes
H(29A) C(29) H(29B) 107.64(3) 1_555 1_555 1_555 yes
C(29) C(30) C(31) 110.99(3) 1_555 1_555 1_555 yes
C(29) C(30) H(30A) 110.15(3) 1_555 1_555 1_555 yes
C(29) C(30) H(30B) 109.32(3) 1_555 1_555 1_555 yes
C(31) C(30) H(30A) 109.41(3) 1_555 1_555 1_555 yes
C(31) C(30) H(30B) 109.84(3) 1_555 1_555 1_555 yes
H(30A) C(30) H(30B) 107.06(3) 1_555 1_555 1_555 yes
C(26) C(31) C(30) 109.12(2) 1_555 1_555 1_555 yes
C(26) C(31) H(31A) 111.46(2) 1_555 1_555 1_555 yes
C(26) C(31) H(31B) 110.32(2) 1_555 1_555 1_555 yes
C(30) C(31) H(31A) 109.03(3) 1_555 1_555 1_555 yes
C(30) C(31) H(31B) 111.56(3) 1_555 1_555 1_555 yes
H(31A) C(31) H(31B) 105.32(3) 1_555 1_555 1_555 yes
N(3) C(32) C(33) 114.07(2) 1_555 1_555 1_555 yes
N(3) C(32) C(37) 116.35(2) 1_555 1_555 1_555 yes
N(3) C(32) H(32) 104.262(18) 1_555 1_555 1_555 yes
C(33) C(32) C(37) 109.33(2) 1_555 1_555 1_555 yes
C(33) C(32) H(32) 105.17(2) 1_555 1_555 1_555 yes
C(37) C(32) H(32) 106.63(2) 1_555 1_555 1_555 yes
C(32) C(33) C(34) 109.19(2) 1_555 1_555 1_555 yes
C(32) C(33) H(33A) 111.21(2) 1_555 1_555 1_555 yes
C(32) C(33) H(33B) 111.17(2) 1_555 1_555 1_555 yes
C(34) C(33) H(33A) 107.75(2) 1_555 1_555 1_555 yes
C(34) C(33) H(33B) 109.65(3) 1_555 1_555 1_555 yes
H(33A) C(33) H(33B) 107.79(3) 1_555 1_555 1_555 yes
C(33) C(34) C(35) 111.29(3) 1_555 1_555 1_555 yes
C(33) C(34) H(34A) 111.30(3) 1_555 1_555 1_555 yes
C(33) C(34) H(34B) 107.87(2) 1_555 1_555 1_555 yes
C(35) C(34) H(34A) 108.61(3) 1_555 1_555 1_555 yes
C(35) C(34) H(34B) 111.25(3) 1_555 1_555 1_555 yes
H(34A) C(34) H(34B) 106.43(3) 1_555 1_555 1_555 yes
C(34) C(35) C(36) 111.47(2) 1_555 1_555 1_555 yes
C(34) C(35) H(35A) 111.37(3) 1_555 1_555 1_555 yes
C(34) C(35) H(35B) 107.64(3) 1_555 1_555 1_555 yes
C(36) C(35) H(35A) 110.07(3) 1_555 1_555 1_555 yes
C(36) C(35) H(35B) 107.67(3) 1_555 1_555 1_555 yes
H(35A) C(35) H(35B) 108.46(3) 1_555 1_555 1_555 yes
C(35) C(36) C(37) 111.47(3) 1_555 1_555 1_555 yes
C(35) C(36) H(36A) 109.91(3) 1_555 1_555 1_555 yes
C(35) C(36) H(36B) 110.07(3) 1_555 1_555 1_555 yes
C(37) C(36) H(36A) 108.44(3) 1_555 1_555 1_555 yes
C(37) C(36) H(36B) 110.75(3) 1_555 1_555 1_555 yes
H(36A) C(36) H(36B) 106.04(3) 1_555 1_555 1_555 yes
C(32) C(37) C(36) 109.36(2) 1_555 1_555 1_555 yes
C(32) C(37) H(37A) 112.69(2) 1_555 1_555 1_555 yes
C(32) C(37) H(37B) 111.93(2) 1_555 1_555 1_555 yes
C(36) C(37) H(37A) 110.03(3) 1_555 1_555 1_555 yes
C(36) C(37) H(37B) 107.48(2) 1_555 1_555 1_555 yes
H(37A) C(37) H(37B) 105.17(2) 1_555 1_555 1_555 yes

loop_
_geom_bond_atom_site_label_1
_geom_bond_atom_site_label_2
_geom_bond_distance
_geom_bond_site_symmetry_1
_geom_bond_site_symmetry_2
_geom_bond_publ_flag
GA(1) N(1) 2.0901(2) 1_555 1_555 yes
GA(1) N(2) 2.0936(2) 1_555 1_555 yes
N(1) C(1) 1.3487(3) 1_555 1_555 yes
N(1) C(2) 1.4133(3) 1_555 1_555 yes
N(2) C(1) 1.3501(3) 1_555 1_555 yes
N(2) C(14) 1.4111(3) 1_555 1_555 yes
N(3) C(1) 1.3728(3) 1_555 1_555 yes
N(3) C(26) 1.4818(3) 1_555 1_555 yes
N(3) C(32) 1.4819(3) 1_555 1_555 yes
C(2) C(3) 1.4152(3) 1_555 1_555 yes
C(2) C(7) 1.4118(3) 1_555 1_555 yes
C(3) C(4) 1.3977(3) 1_555 1_555 yes
C(3) C(8) 1.5218(3) 1_555 1_555 yes
C(4) C(5) 1.3922(4) 1_555 1_555 yes
C(4) H(4) 1.0830 1_555 1_555 yes
C(5) C(6) 1.3914(4) 1_555 1_555 yes
C(5) H(5) 1.0830 1_555 1_555 yes
C(6) C(7) 1.3986(4) 1_555 1_555 yes
C(6) H(6) 1.0830 1_555 1_555 yes
C(7) C(11) 1.5189(3) 1_555 1_555 yes
C(8) C(9) 1.5303(3) 1_555 1_555 yes
C(8) C(10) 1.5262(3) 1_555 1_555 yes
C(8) H(8) 1.0970 1_555 1_555 yes
C(9) H(9A) 1.0610 1_555 1_555 yes
C(9) H(9B) 1.0610 1_555 1_555 yes
C(9) H(9C) 1.0610 1_555 1_555 yes
C(10) H(10A) 1.0610 1_555 1_555 yes
C(10) H(10B) 1.0610 1_555 1_555 yes
C(10) H(10C) 1.0610 1_555 1_555 yes
C(11) C(12) 1.5348(4) 1_555 1_555 yes
C(11) C(13) 1.5289(4) 1_555 1_555 yes
C(11) H(11) 1.0970 1_555 1_555 yes
C(12) H(12A) 1.0610 1_555 1_555 yes
C(12) H(12B) 1.0600(3) 1_555 1_555 yes
C(12) H(12C) 1.0614(4) 1_555 1_555 yes
C(13) H(13A) 1.0629(3) 1_555 1_555 yes
C(13) H(13B) 1.0616(3) 1_555 1_555 yes
C(13) H(13C) 1.0592(4) 1_555 1_555 yes
C(14) C(15) 1.4147(3) 1_555 1_555 yes
C(14) C(19) 1.4134(3) 1_555 1_555 yes
C(15) C(16) 1.3955(4) 1_555 1_555 yes
C(15) C(20) 1.5200(4) 1_555 1_555 yes
C(16) C(17) 1.3931(4) 1_555 1_555 yes
C(16) H(16) 1.0834(3) 1_555 1_555 yes
C(17) C(18) 1.3899(4) 1_555 1_555 yes
C(17) H(17) 1.0830 1_555 1_555 yes
C(18) C(19) 1.3984(4) 1_555 1_555 yes
C(18) H(18) 1.0830 1_555 1_555 yes
C(19) C(23) 1.5195(4) 1_555 1_555 yes
C(20) C(21) 1.5354(4) 1_555 1_555 yes
C(20) C(22) 1.5284(4) 1_555 1_555 yes
C(20) H(20) 1.0970 1_555 1_555 yes
C(21) H(21A) 1.0610 1_555 1_555 yes
C(21) H(21B) 1.0610 1_555 1_555 yes
C(21) H(21C) 1.0610 1_555 1_555 yes
C(22) H(22A) 1.0610 1_555 1_555 yes
C(22) H(22B) 1.0610 1_555 1_555 yes
C(22) H(22C) 1.0610 1_555 1_555 yes
C(23) C(24) 1.5350(4) 1_555 1_555 yes
C(23) C(25) 1.5301(4) 1_555 1_555 yes
C(23) H(23) 1.0970 1_555 1_555 yes
C(24) H(24A) 1.0610 1_555 1_555 yes
C(24) H(24B) 1.0610 1_555 1_555 yes
C(24) H(24C) 1.0610 1_555 1_555 yes
C(25) H(25A) 1.0610 1_555 1_555 yes
C(25) H(25B) 1.0610 1_555 1_555 yes
C(25) H(25C) 1.0610 1_555 1_555 yes
C(26) C(27) 1.5342(4) 1_555 1_555 yes
C(26) C(31) 1.5350(4) 1_555 1_555 yes
C(26) H(26) 1.0970 1_555 1_555 yes
C(27) C(28) 1.5337(4) 1_555 1_555 yes
C(27) H(27A) 1.0950 1_555 1_555 yes
C(27) H(27B) 1.0950 1_555 1_555 yes
C(28) C(29) 1.5285(5) 1_555 1_555 yes
C(28) H(28A) 1.0950 1_555 1_555 yes
C(28) H(28B) 1.0950 1_555 1_555 yes
C(29) C(30) 1.5308(5) 1_555 1_555 yes
C(29) H(29A) 1.0950 1_555 1_555 yes
C(29) H(29B) 1.0950 1_555 1_555 yes
C(30) C(31) 1.5349(4) 1_555 1_555 yes
C(30) H(30A) 1.0950 1_555 1_555 yes
C(30) H(30B) 1.0950 1_555 1_555 yes
C(31) H(31A) 1.0950 1_555 1_555 yes
C(31) H(31B) 1.0950 1_555 1_555 yes
C(32) C(33) 1.5379(4) 1_555 1_555 yes
C(32) C(37) 1.5324(4) 1_555 1_555 yes
C(32) H(32) 1.0970 1_555 1_555 yes
C(33) C(34) 1.5321(4) 1_555 1_555 yes
C(33) H(33A) 1.0950 1_555 1_555 yes
C(33) H(33B) 1.0950 1_555 1_555 yes
C(34) C(35) 1.5293(5) 1_555 1_555 yes
C(34) H(34A) 1.0950 1_555 1_555 yes
C(34) H(34B) 1.0950 1_555 1_555 yes
C(35) C(36) 1.5317(5) 1_555 1_555 yes
C(35) H(35A) 1.0950 1_555 1_555 yes
C(35) H(35B) 1.0950 1_555 1_555 yes
C(36) C(37) 1.5335(4) 1_555 1_555 yes
C(36) H(36A) 1.0950 1_555 1_555 yes
C(36) H(36B) 1.0950 1_555 1_555 yes
C(37) H(37A) 1.0950 1_555 1_555 yes
C(37) H(37B) 1.0950 1_555 1_555 yes

loop_
_atom_site_anharm_gc_c_label
_atom_site_anharm_gc_c_111
_atom_site_anharm_gc_c_222
_atom_site_anharm_gc_c_333
_atom_site_anharm_gc_c_112
_atom_site_anharm_gc_c_122
_atom_site_anharm_gc_c_113
_atom_site_anharm_gc_c_133
_atom_site_anharm_gc_c_223
_atom_site_anharm_gc_c_233
_atom_site_anharm_gc_c_123
Ga(1) 0.000001 -0.000005 -0.000006 0 -0.000064 -0.000001 -0.000006 -0.00002 -0.000007 -0.000012
Ga(2) 0.000001 -0.000005 -0.000006 0 -0.000064 -0.000001 -0.000006 -0.00002 -0.000007 -0.000012
Ga(3) 0.000001 -0.000005 -0.000006 0 -0.000064 -0.000001 -0.000006 -0.00002 -0.000007 -0.000012

loop_
_atom_site_anharm_gc_d_label
_atom_site_anharm_gc_d_1111
_atom_site_anharm_gc_d_2222
_atom_site_anharm_gc_d_3333
_atom_site_anharm_gc_d_1112
_atom_site_anharm_gc_d_1222
_atom_site_anharm_gc_d_1113
_atom_site_anharm_gc_d_1333
_atom_site_anharm_gc_d_2223
_atom_site_anharm_gc_d_2333
_atom_site_anharm_gc_d_1122
_atom_site_anharm_gc_d_1133
_atom_site_anharm_gc_d_2233
_atom_site_anharm_gc_d_1123
_atom_site_anharm_gc_d_1223
_atom_site_anharm_gc_d_1233
Ga(1) 0 0 0 0 0 0 0 0 0 0 0 0 0 0 0
Ga(2) 0 0 0 0 0 0 0 0 0 0 0 0 0 0 0
Ga(3) 0 0 0 0 0 0 0 0 0 0 0 0 0 0 0
